data_1508688
loop_
_publ_author_name
'Shao, Meng'
'Wang, Ying'
'Jian, Yu-Qing'
'Huang, Xiao-Jun'
'Zhang, Dong-Mei'
'Tang, Qing-Fa'
'Jiang, Ren-Wang'
'Sun, Xue-Gang'
'Lv, Zhi-Ping'
'Zhang, Xiao-Qi'
'Ye, Wen-Cai'

_publ_section_title
;
 Guadial A and psiguadials C and D, three unusual meroterpenoids from
 Psidium guajava.
;
_journal_issue 20
_journal_name_full 'Organic letters'
_journal_page_first 5262
_journal_page_last 5265
_journal_paper_doi 10.1021/ol302423b
_journal_volume 14
_journal_year 2012
_chemical_absolute_configuration ad
_chemical_formula_sum 'C60 H68 O12'
_chemical_formula_weight 981.14
_chemical_name_systematic
; 
 ? 
;
_space_group_IT_number 19
_symmetry_cell_setting orthorhombic
_symmetry_space_group_name_Hall 'P 2ac 2ab'
_symmetry_space_group_name_H-M 'P 21 21 21'
_atom_sites_solution_hydrogens geom
_atom_sites_solution_primary direct
_atom_sites_solution_secondary difmap
_audit_creation_method SHELXL-97
_cell_angle_alpha 90.00
_cell_angle_beta 90.00
_cell_angle_gamma 90.00
_cell_formula_units_Z 8
_cell_length_a 10.8909(3)
_cell_length_b 13.7047(4)
_cell_length_c 34.1253(9)
_cell_measurement_reflns_used 7995
_cell_measurement_temperature 150(2)
_cell_measurement_theta_max 62.55
_cell_measurement_theta_min 2.59
_cell_volume 5093.4(2)
_computing_cell_refinement 'Oxford CrysAlisPro'
_computing_data_collection 'Oxford CrysAlisPro'
_computing_data_reduction 'XPREP in SHELXTL (Sheldrick, 1997)'
_computing_molecular_graphics 'XP (Siemens, 1998b)'
_computing_publication_material 'SHELXTL (Sheldrick, 1997)'
_computing_structure_refinement 'SHELXL-97 (Sheldrick, 1997)'
_computing_structure_solution 'SHELXS-97 (Sheldrick, 1990)'
_diffrn_ambient_temperature 150(2)
_diffrn_measured_fraction_theta_full 0.991
_diffrn_measured_fraction_theta_max 0.991
_diffrn_measurement_device_type 'Xcalibur, Sapphire3, Gemini ultra'
_diffrn_measurement_method 'w scan'
_diffrn_radiation_monochromator graphite
_diffrn_radiation_source 'fine-focus sealed tube'
_diffrn_radiation_type CuK\a
_diffrn_radiation_wavelength 1.54184
_diffrn_reflns_av_R_equivalents 0.0257
_diffrn_reflns_av_sigmaI/netI 0.0340
_diffrn_reflns_limit_h_max 9
_diffrn_reflns_limit_h_min -12
_diffrn_reflns_limit_k_max 14
_diffrn_reflns_limit_k_min -15
_diffrn_reflns_limit_l_max 30
_diffrn_reflns_limit_l_min -38
_diffrn_reflns_number 16562
_diffrn_reflns_theta_full 62.55
_diffrn_reflns_theta_max 62.55
_diffrn_reflns_theta_min 2.59
_exptl_absorpt_coefficient_mu 0.714
_exptl_absorpt_correction_T_max 1.000
_exptl_absorpt_correction_T_min 0.97814
_exptl_absorpt_correction_type multi-scan
_exptl_crystal_colour colorless
_exptl_crystal_density_diffrn 1.279
_exptl_crystal_density_method 'not measured'
_exptl_crystal_description block
_exptl_crystal_F_000 2096
_exptl_crystal_size_max 0.4
_exptl_crystal_size_mid 0.3
_exptl_crystal_size_min 0.2
_refine_diff_density_max 0.249
_refine_diff_density_min -0.224
_refine_diff_density_rms 0.037
_refine_ls_abs_structure_details 'Flack H D (1983), Acta Cryst. A39, 876-881'
_refine_ls_abs_structure_Flack 0.01(13)
_refine_ls_extinction_method none
_refine_ls_goodness_of_fit_ref 1.029
_refine_ls_hydrogen_treatment mixed
_refine_ls_matrix_type full
_refine_ls_number_parameters 654
_refine_ls_number_reflns 8028
_refine_ls_number_restraints 0
_refine_ls_restrained_S_all 1.029
_refine_ls_R_factor_all 0.0397
_refine_ls_R_factor_gt 0.0355
_refine_ls_shift/su_max 0.000
_refine_ls_shift/su_mean 0.000
_refine_ls_structure_factor_coef Fsqd
_refine_ls_weighting_details 'calc w=1/[\s^2^(Fo^2^)+(0.0533P)^2^+0.8266P] where P=(Fo^2^+2Fc^2^)/3'
_refine_ls_weighting_scheme calc
_refine_ls_wR_factor_gt 0.0909
_refine_ls_wR_factor_ref 0.0942
_reflns_number_gt 7430
_reflns_number_total 8028
_reflns_threshold_expression >2sigma(I)
_cod_data_source_file ol302423b_si_002.cif
_cod_data_source_block t2a2
_cod_original_sg_symbol_H-M P2(1)2(1)2(1)
_cod_database_code 1508688

loop_
_symmetry_equiv_pos_as_xyz
'x, y, z'
'-x+1/2, -y, z+1/2'
'-x, y+1/2, -z+1/2'
'x+1/2, -y+1/2, -z'

loop_
_atom_site_label
_atom_site_type_symbol
_atom_site_fract_x
_atom_site_fract_y
_atom_site_fract_z
_atom_site_U_iso_or_equiv
_atom_site_adp_type
_atom_site_occupancy
_atom_site_symmetry_multiplicity
_atom_site_calc_flag
_atom_site_refinement_flags
O1 O 0.10124(13) 0.02507(11) 0.02107(4) 0.0288(3) Uani 1 1 d .
O2 O -0.30404(14) -0.26078(12) 0.01632(5) 0.0389(4) Uani 1 1 d .
O3 O 0.01223(14) 0.01829(11) -0.11421(4) 0.0327(3) Uani 1 1 d .
H3C H 0.0482 0.0149 -0.1353 0.060(9) Uiso 1 1 calc R
O4 O 0.19233(16) 0.01853(12) -0.16270(4) 0.0392(4) Uani 1 1 d .
O5 O 0.42432(13) 0.05134(12) -0.07122(5) 0.0381(4) Uani 1 1 d .
H5B H 0.4630 0.0579 -0.0508 0.048(8) Uiso 1 1 calc R
O6 O 0.46068(14) 0.06509(15) 0.00276(5) 0.0455(4) Uani 1 1 d .
C1 C -0.2600(2) -0.16413(17) 0.02617(6) 0.0319(5) Uani 1 1 d .
H1A H -0.2648 -0.1493 0.0542 0.038 Uiso 1 1 calc R
C2 C -0.2972(2) -0.08060(17) 0.00043(6) 0.0345(5) Uani 1 1 d .
H2A H -0.3861 -0.0785 -0.0007 0.041 Uiso 1 1 calc R
H2B H -0.2674 -0.0932 -0.0259 0.041 Uiso 1 1 calc R
C3 C -0.25055(19) 0.01941(17) 0.01343(6) 0.0320(5) Uani 1 1 d .
H3A H -0.2653 0.0245 0.0414 0.038 Uiso 1 1 calc R
H3B H -0.3020 0.0680 0.0009 0.038 Uiso 1 1 calc R
C4 C -0.11500(19) 0.04971(16) 0.00613(6) 0.0282(5) Uani 1 1 d .
C5 C -0.02135(18) -0.01819(16) 0.02614(6) 0.0273(4) Uani 1 1 d .
H5A H -0.0230 -0.0816 0.0129 0.033 Uiso 1 1 calc R
C6 C -0.04255(19) -0.03433(17) 0.06960(6) 0.0296(5) Uani 1 1 d .
H6A H -0.1090 0.0064 0.0799 0.036 Uiso 1 1 calc R
C7 C -0.0402(2) -0.13579(17) 0.08816(6) 0.0316(5) Uani 1 1 d .
H7A H -0.1060 -0.1470 0.1072 0.038 Uiso 1 1 calc R
C8 C -0.0001(2) -0.22680(17) 0.06653(6) 0.0346(5) Uani 1 1 d .
H8A H 0.0491 -0.2663 0.0841 0.042 Uiso 1 1 calc R
H8B H 0.0519 -0.2076 0.0448 0.042 Uiso 1 1 calc R
C9 C -0.1056(2) -0.28978(18) 0.05059(7) 0.0360(5) Uani 1 1 d .
H9A H -0.0728 -0.3521 0.0421 0.043 Uiso 1 1 calc R
H9B H -0.1636 -0.3023 0.0716 0.043 Uiso 1 1 calc R
C10 C -0.1726(2) -0.24282(17) 0.01675(6) 0.0329(5) Uani 1 1 d .
C11 C 0.0519(2) -0.06052(18) 0.10076(6) 0.0338(5) Uani 1 1 d .
C12 C 0.0323(3) -0.0129(2) 0.14040(7) 0.0459(6) Uani 1 1 d .
H12A H -0.0540 -0.0032 0.1447 0.069 Uiso 1 1 calc R
H12B H 0.0736 0.0490 0.1410 0.069 Uiso 1 1 calc R
H12C H 0.0649 -0.0542 0.1606 0.069 Uiso 1 1 calc R
C13 C 0.1868(2) -0.07794(19) 0.09162(7) 0.0391(5) Uani 1 1 d .
H13A H 0.2299 -0.0931 0.1154 0.059 Uiso 1 1 calc R
H13B H 0.2214 -0.0203 0.0801 0.059 Uiso 1 1 calc R
H13C H 0.1944 -0.1315 0.0736 0.059 Uiso 1 1 calc R
C14 C -0.1138(2) -0.25212(19) -0.02289(6) 0.0381(5) Uani 1 1 d .
H14A H -0.1637 -0.2197 -0.0421 0.057 Uiso 1 1 calc R
H14B H -0.1063 -0.3199 -0.0296 0.057 Uiso 1 1 calc R
H14C H -0.0338 -0.2228 -0.0223 0.057 Uiso 1 1 calc R
C15 C -0.0997(2) 0.15361(17) 0.02216(6) 0.0344(5) Uani 1 1 d .
H15A H -0.1174 0.1541 0.0497 0.052 Uiso 1 1 calc R
H15B H -0.1553 0.1967 0.0088 0.052 Uiso 1 1 calc R
H15C H -0.0168 0.1751 0.0180 0.052 Uiso 1 1 calc R
C1' C -0.08716(18) 0.04503(16) -0.03910(5) 0.0263(4) Uani 1 1 d .
H1'A H -0.1278 -0.0134 -0.0494 0.032 Uiso 1 1 calc R
C2' C 0.04975(18) 0.03368(15) -0.04665(6) 0.0260(4) Uani 1 1 d .
C3' C 0.13499(18) 0.03390(15) -0.01702(5) 0.0257(4) Uani 1 1 d .
C4' C 0.26353(19) 0.04318(16) -0.02390(6) 0.0280(4) Uani 1 1 d .
C5' C 0.30415(19) 0.04233(15) -0.06305(6) 0.0287(4) Uani 1 1 d .
C6' C 0.22160(19) 0.03117(15) -0.09409(6) 0.0289(4) Uani 1 1 d .
C7' C 0.09429(19) 0.02746(15) -0.08528(6) 0.0269(4) Uani 1 1 d .
C8' C -0.1381(2) 0.13253(17) -0.06141(6) 0.0308(5) Uani 1 1 d .
C9' C -0.0706(2) 0.21683(17) -0.06757(6) 0.0366(5) Uani 1 1 d .
H9'A H 0.0081 0.2216 -0.0571 0.044 Uiso 1 1 calc R
C10' C -0.1178(3) 0.29443(19) -0.08903(7) 0.0491(7) Uani 1 1 d .
H10A H -0.0710 0.3504 -0.0928 0.059 Uiso 1 1 calc R
C11' C -0.2347(3) 0.2881(2) -0.10476(8) 0.0612(8) Uani 1 1 d .
H11A H -0.2664 0.3393 -0.1195 0.073 Uiso 1 1 calc R
C12' C -0.3035(3) 0.2056(2) -0.09835(8) 0.0592(8) Uani 1 1 d .
H12D H -0.3825 0.2015 -0.1085 0.071 Uiso 1 1 calc R
C13' C -0.2564(2) 0.1288(2) -0.07689(7) 0.0428(6) Uani 1 1 d .
H13D H -0.3044 0.0736 -0.0727 0.051 Uiso 1 1 calc R
C14' C 0.3489(2) 0.05484(18) 0.00758(7) 0.0364(5) Uani 1 1 d .
H14D H 0.3186 0.0547 0.0331 0.044 Uiso 1 1 calc R
C15' C 0.2620(2) 0.02693(16) -0.13435(6) 0.0342(5) Uani 1 1 d .
H15D H 0.3458 0.0308 -0.1392 0.041 Uiso 1 1 calc R
O1A O 0.60108(14) 0.21342(11) 0.31652(4) 0.0317(3) Uani 1 1 d .
O2A O 0.16047(15) 0.25122(15) 0.21523(5) 0.0494(4) Uani 1 1 d .
O3A O 0.80180(15) 0.03298(11) 0.21648(4) 0.0332(3) Uani 1 1 d .
H3D H 0.8579 -0.0066 0.2145 0.058(9) Uiso 1 1 calc R
O4A O 0.98859(15) -0.06888(12) 0.23566(4) 0.0395(4) Uani 1 1 d .
O5A O 0.93072(15) 0.00429(13) 0.34807(4) 0.0400(4) Uani 1 1 d .
H5C H 0.9121 0.0238 0.3700 0.065(10) Uiso 1 1 calc R
O6A O 0.80697(16) 0.09720(13) 0.40006(4) 0.0420(4) Uani 1 1 d .
C1A C 0.2733(2) 0.28936(18) 0.23111(7) 0.0380(5) Uani 1 1 d .
H1AA H 0.2629 0.3486 0.2469 0.046 Uiso 1 1 calc R
C2A C 0.3831(2) 0.29164(19) 0.20410(6) 0.0372(5) Uani 1 1 d .
H2AA H 0.3607 0.3262 0.1803 0.045 Uiso 1 1 calc R
H2AB H 0.4039 0.2252 0.1969 0.045 Uiso 1 1 calc R
C3A C 0.4966(2) 0.34038(17) 0.22190(6) 0.0338(5) Uani 1 1 d .
H3AA H 0.4691 0.3996 0.2347 0.041 Uiso 1 1 calc R
H3AB H 0.5489 0.3602 0.2003 0.041 Uiso 1 1 calc R
C4A C 0.5786(2) 0.28474(15) 0.25154(6) 0.0287(5) Uani 1 1 d .
C5A C 0.5101(2) 0.25019(16) 0.28871(6) 0.0274(4) Uani 1 1 d .
H5AA H 0.4544 0.1969 0.2816 0.033 Uiso 1 1 calc R
C6A C 0.4376(2) 0.32898(16) 0.30956(6) 0.0328(5) Uani 1 1 d .
H6AA H 0.4519 0.3938 0.2984 0.039 Uiso 1 1 calc R
C7A C 0.3050(2) 0.31580(17) 0.32376(6) 0.0358(5) Uani 1 1 d .
H7AA H 0.2529 0.3730 0.3191 0.043 Uiso 1 1 calc R
C8A C 0.2361(2) 0.22015(18) 0.32206(7) 0.0398(5) Uani 1 1 d .
H8AA H 0.1887 0.2128 0.3459 0.048 Uiso 1 1 calc R
H8AB H 0.2950 0.1671 0.3210 0.048 Uiso 1 1 calc R
C9A C 0.1497(2) 0.2118(2) 0.28697(8) 0.0459(6) Uani 1 1 d .
H9AA H 0.0970 0.1554 0.2906 0.055 Uiso 1 1 calc R
H9AB H 0.0978 0.2692 0.2860 0.055 Uiso 1 1 calc R
C10A C 0.2167(2) 0.20182(19) 0.24829(7) 0.0407(5) Uani 1 1 d .
C11A C 0.4054(2) 0.33338(17) 0.35308(7) 0.0365(5) Uani 1 1 d .
C12A C 0.4148(3) 0.43507(19) 0.37086(7) 0.0504(7) Uani 1 1 d .
H12E H 0.3941 0.4322 0.3982 0.076 Uiso 1 1 calc R
H12F H 0.3589 0.4782 0.3577 0.076 Uiso 1 1 calc R
H12G H 0.4971 0.4590 0.3680 0.076 Uiso 1 1 calc R
C13A C 0.4390(2) 0.2533(2) 0.38168(7) 0.0439(6) Uani 1 1 d .
H13E H 0.4111 0.2707 0.4074 0.066 Uiso 1 1 calc R
H13F H 0.5265 0.2450 0.3820 0.066 Uiso 1 1 calc R
H13G H 0.4007 0.1933 0.3737 0.066 Uiso 1 1 calc R
C14A C 0.2608(3) 0.10041(19) 0.23898(8) 0.0482(6) Uani 1 1 d .
H14E H 0.3028 0.1008 0.2142 0.072 Uiso 1 1 calc R
H14F H 0.1918 0.0570 0.2376 0.072 Uiso 1 1 calc R
H14G H 0.3160 0.0788 0.2591 0.072 Uiso 1 1 calc R
C15A C 0.6808(2) 0.35659(16) 0.26355(7) 0.0344(5) Uani 1 1 d .
H15E H 0.6448 0.4134 0.2753 0.052 Uiso 1 1 calc R
H15F H 0.7267 0.3755 0.2408 0.052 Uiso 1 1 calc R
H15G H 0.7347 0.3256 0.2820 0.052 Uiso 1 1 calc R
C1B C 0.63419(19) 0.19076(15) 0.23224(6) 0.0270(4) Uani 1 1 d .
H1BA H 0.5650 0.1504 0.2236 0.032 Uiso 1 1 calc R
C2B C 0.7037(2) 0.13207(14) 0.26333(6) 0.0262(4) Uani 1 1 d .
C3B C 0.68696(19) 0.15045(15) 0.30297(6) 0.0273(4) Uani 1 1 d .
C4B C 0.7602(2) 0.10776(16) 0.33270(6) 0.0300(5) Uani 1 1 d .
C5B C 0.85479(19) 0.04375(16) 0.32149(6) 0.0294(5) Uani 1 1 d .
C6B C 0.87141(19) 0.01839(16) 0.28199(6) 0.0281(5) Uani 1 1 d .
C7B C 0.79122(19) 0.06093(15) 0.25378(6) 0.0272(4) Uani 1 1 d .
C8B C 0.71195(19) 0.21281(15) 0.19604(6) 0.0265(4) Uani 1 1 d .
C9B C 0.83512(19) 0.24104(15) 0.19864(6) 0.0285(4) Uani 1 1 d .
H9BA H 0.8709 0.2496 0.2231 0.034 Uiso 1 1 calc R
C10B C 0.9045(2) 0.25649(16) 0.16510(6) 0.0322(5) Uani 1 1 d .
H10B H 0.9867 0.2741 0.1673 0.039 Uiso 1 1 calc R
C11B C 0.8518(2) 0.24574(17) 0.12840(6) 0.0335(5) Uani 1 1 d .
H11B H 0.8983 0.2565 0.1059 0.040 Uiso 1 1 calc R
C12B C 0.7302(2) 0.21895(16) 0.12534(6) 0.0340(5) Uani 1 1 d .
H12H H 0.6944 0.2117 0.1008 0.041 Uiso 1 1 calc R
C13B C 0.6612(2) 0.20273(16) 0.15887(6) 0.0299(5) Uani 1 1 d .
H13H H 0.5792 0.1847 0.1564 0.036 Uiso 1 1 calc R
C14B C 0.7410(2) 0.12845(17) 0.37351(6) 0.0361(5) Uani 1 1 d .
H14H H 0.6748 0.1678 0.3803 0.043 Uiso 1 1 calc R
C15B C 0.9687(2) -0.04559(17) 0.27019(6) 0.0334(5) Uani 1 1 d .
H15H H 1.0197 -0.0710 0.2895 0.040 Uiso 1 1 calc R

loop_
_atom_site_aniso_label
_atom_site_aniso_U_11
_atom_site_aniso_U_22
_atom_site_aniso_U_33
_atom_site_aniso_U_23
_atom_site_aniso_U_13
_atom_site_aniso_U_12
O1 0.0215(7) 0.0430(8) 0.0220(7) 0.0019(6) 0.0025(6) -0.0046(6)
O2 0.0254(8) 0.0445(9) 0.0469(9) 0.0010(7) 0.0018(7) -0.0077(7)
O3 0.0325(8) 0.0430(9) 0.0225(7) 0.0001(6) -0.0019(6) 0.0037(7)
O4 0.0504(10) 0.0406(9) 0.0266(7) 0.0011(6) 0.0062(7) 0.0073(8)
O5 0.0222(8) 0.0519(10) 0.0402(9) 0.0084(7) 0.0081(7) 0.0035(7)
O6 0.0219(9) 0.0651(12) 0.0494(9) 0.0012(8) -0.0017(7) -0.0011(8)
C1 0.0247(11) 0.0394(12) 0.0317(11) 0.0011(9) 0.0035(9) -0.0057(10)
C2 0.0194(11) 0.0475(14) 0.0367(12) 0.0034(10) 0.0023(9) -0.0017(10)
C3 0.0203(10) 0.0444(13) 0.0315(11) 0.0033(9) 0.0039(9) 0.0038(10)
C4 0.0250(11) 0.0344(12) 0.0251(10) 0.0000(9) 0.0028(8) 0.0009(9)
C5 0.0209(10) 0.0360(11) 0.0251(10) 0.0010(9) 0.0016(8) -0.0016(9)
C6 0.0248(10) 0.0388(12) 0.0251(10) -0.0006(9) 0.0034(8) -0.0012(9)
C7 0.0310(12) 0.0402(13) 0.0236(10) 0.0049(9) 0.0012(9) -0.0035(10)
C8 0.0313(12) 0.0394(13) 0.0331(11) 0.0055(9) -0.0043(9) 0.0031(10)
C9 0.0359(12) 0.0347(12) 0.0373(12) 0.0035(10) 0.0006(10) -0.0019(10)
C10 0.0247(11) 0.0409(12) 0.0331(11) -0.0002(10) -0.0011(9) -0.0066(10)
C11 0.0327(12) 0.0465(13) 0.0222(10) 0.0025(9) 0.0008(9) -0.0022(11)
C12 0.0515(16) 0.0589(16) 0.0273(11) -0.0028(11) 0.0005(11) -0.0052(13)
C13 0.0317(12) 0.0521(15) 0.0334(12) 0.0047(10) -0.0043(10) -0.0016(11)
C14 0.0294(12) 0.0479(14) 0.0369(12) -0.0060(10) 0.0012(9) -0.0001(11)
C15 0.0363(12) 0.0383(12) 0.0287(11) -0.0033(9) 0.0047(10) 0.0005(10)
C1' 0.0201(10) 0.0344(11) 0.0246(10) 0.0002(8) 0.0018(8) -0.0002(9)
C2' 0.0243(10) 0.0283(11) 0.0254(10) 0.0019(8) 0.0010(8) 0.0015(9)
C3' 0.0255(11) 0.0282(11) 0.0233(10) 0.0009(8) 0.0023(8) 0.0020(9)
C4' 0.0224(10) 0.0329(11) 0.0287(10) 0.0026(9) 0.0026(8) 0.0030(9)
C5' 0.0230(10) 0.0287(11) 0.0343(11) 0.0053(8) 0.0060(9) 0.0042(9)
C6' 0.0293(11) 0.0294(11) 0.0281(10) 0.0033(8) 0.0064(9) 0.0051(9)
C7' 0.0296(11) 0.0250(10) 0.0262(10) 0.0010(8) 0.0013(9) 0.0025(9)
C8' 0.0283(11) 0.0397(13) 0.0244(10) -0.0014(9) 0.0018(8) 0.0090(10)
C9' 0.0390(13) 0.0395(13) 0.0314(11) 0.0010(9) 0.0058(9) 0.0049(11)
C10' 0.0703(19) 0.0371(13) 0.0398(13) 0.0041(11) 0.0117(13) 0.0157(13)
C11' 0.077(2) 0.0612(19) 0.0453(15) 0.0071(13) -0.0061(15) 0.0393(18)
C12' 0.0517(17) 0.068(2) 0.0582(17) -0.0024(15) -0.0198(14) 0.0275(16)
C13' 0.0360(13) 0.0507(15) 0.0416(13) -0.0044(11) -0.0092(11) 0.0081(11)
C14' 0.0265(12) 0.0464(14) 0.0362(12) 0.0016(10) -0.0005(9) 0.0000(10)
C15' 0.0384(13) 0.0309(12) 0.0332(12) 0.0024(9) 0.0121(10) 0.0053(10)
O1A 0.0345(8) 0.0366(8) 0.0240(7) -0.0003(6) 0.0022(6) 0.0075(7)
O2A 0.0330(9) 0.0636(12) 0.0516(10) 0.0006(9) -0.0108(7) 0.0057(9)
O3A 0.0413(9) 0.0327(8) 0.0257(7) -0.0023(6) 0.0009(6) 0.0064(7)
O4A 0.0422(9) 0.0410(9) 0.0352(8) 0.0003(7) 0.0063(7) 0.0065(8)
O5A 0.0364(9) 0.0551(10) 0.0287(8) 0.0045(7) -0.0051(7) 0.0093(8)
O6A 0.0468(10) 0.0523(10) 0.0269(8) 0.0009(7) -0.0081(7) 0.0022(8)
C1A 0.0325(13) 0.0412(13) 0.0402(12) 0.0013(10) -0.0038(10) 0.0082(10)
C2A 0.0352(12) 0.0430(13) 0.0334(11) 0.0054(10) -0.0024(10) 0.0094(10)
C3A 0.0383(13) 0.0338(12) 0.0294(11) 0.0052(9) 0.0058(9) 0.0061(10)
C4A 0.0297(11) 0.0291(11) 0.0273(10) 0.0029(8) 0.0023(9) -0.0008(9)
C5A 0.0296(11) 0.0268(10) 0.0257(10) 0.0010(8) -0.0010(8) 0.0027(9)
C6A 0.0392(13) 0.0305(11) 0.0287(11) 0.0027(9) 0.0063(9) 0.0026(10)
C7A 0.0376(13) 0.0329(12) 0.0368(12) 0.0038(9) 0.0090(10) 0.0096(10)
C8A 0.0361(13) 0.0390(13) 0.0444(13) 0.0043(10) 0.0120(11) 0.0042(10)
C9A 0.0360(13) 0.0437(14) 0.0579(15) -0.0002(12) 0.0064(11) 0.0003(11)
C10A 0.0340(13) 0.0404(13) 0.0476(13) 0.0000(10) -0.0031(10) 0.0014(11)
C11A 0.0409(13) 0.0361(12) 0.0326(11) -0.0016(9) 0.0076(10) 0.0054(11)
C12A 0.0663(18) 0.0426(14) 0.0423(13) -0.0075(11) 0.0140(13) 0.0048(14)
C13A 0.0522(15) 0.0485(14) 0.0311(12) 0.0033(10) 0.0118(10) 0.0124(13)
C14A 0.0466(15) 0.0407(14) 0.0574(15) -0.0085(12) 0.0020(13) -0.0046(12)
C15A 0.0389(13) 0.0308(12) 0.0335(11) -0.0029(9) 0.0062(10) -0.0035(10)
C1B 0.0266(11) 0.0301(11) 0.0244(10) 0.0001(8) -0.0013(8) -0.0045(9)
C2B 0.0277(11) 0.0260(11) 0.0248(10) 0.0009(8) -0.0001(8) -0.0025(9)
C3B 0.0262(11) 0.0288(11) 0.0269(10) 0.0006(8) 0.0005(9) -0.0032(9)
C4B 0.0302(12) 0.0330(11) 0.0269(10) 0.0017(9) -0.0018(9) -0.0024(9)
C5B 0.0264(11) 0.0321(11) 0.0296(10) 0.0045(9) -0.0034(9) -0.0039(9)
C6B 0.0265(11) 0.0297(11) 0.0280(10) 0.0030(8) 0.0005(8) -0.0021(9)
C7B 0.0291(11) 0.0279(11) 0.0246(10) 0.0006(8) 0.0016(8) -0.0061(9)
C8B 0.0303(11) 0.0253(10) 0.0241(10) 0.0010(8) -0.0004(8) 0.0015(9)
C9B 0.0298(11) 0.0305(11) 0.0250(10) 0.0010(8) -0.0012(8) 0.0003(9)
C10B 0.0296(11) 0.0336(11) 0.0333(11) -0.0018(9) 0.0037(9) -0.0029(10)
C11B 0.0383(13) 0.0351(12) 0.0270(11) 0.0017(9) 0.0061(9) 0.0016(10)
C12B 0.0413(13) 0.0387(12) 0.0221(10) -0.0007(9) -0.0012(9) 0.0044(10)
C13B 0.0263(11) 0.0350(11) 0.0283(11) 0.0003(9) -0.0025(9) 0.0007(9)
C14B 0.0408(13) 0.0385(13) 0.0290(11) -0.0013(9) -0.0029(10) 0.0022(11)
C15B 0.0318(12) 0.0335(12) 0.0349(12) 0.0060(9) 0.0016(9) 0.0005(10)

loop_
_atom_type_symbol
_atom_type_description
_atom_type_scat_dispersion_real
_atom_type_scat_dispersion_imag
_atom_type_scat_source
C C 0.0181 0.0091 'International Tables Vol C Tables 4.2.6.8 and 6.1.1.4'
H H 0.0000 0.0000 'International Tables Vol C Tables 4.2.6.8 and 6.1.1.4'
O O 0.0492 0.0322 'International Tables Vol C Tables 4.2.6.8 and 6.1.1.4'

loop_
_geom_angle_atom_site_label_1
_geom_angle_atom_site_label_2
_geom_angle_atom_site_label_3
_geom_angle
C3' O1 C5 113.25(14)
C1 O2 C10 61.07(14)
O2 C1 C10 59.61(14)
O2 C1 C2 118.23(18)
C10 C1 C2 127.26(19)
C1 C2 C3 115.17(18)
C2 C3 C4 120.61(18)
C15 C4 C5 109.31(17)
C15 C4 C3 107.11(18)
C5 C4 C3 113.37(17)
C15 C4 C1' 111.49(17)
C5 C4 C1' 106.41(16)
C3 C4 C1' 109.22(16)
O1 C5 C6 108.18(16)
O1 C5 C4 107.78(16)
C6 C5 C4 114.88(17)
C5 C6 C11 127.91(18)
C5 C6 C7 122.36(18)
C11 C6 C7 58.99(15)
C11 C7 C8 120.86(19)
C11 C7 C6 60.30(14)
C8 C7 C6 123.53(17)
C7 C8 C9 114.83(19)
C10 C9 C8 113.12(19)
O2 C10 C1 59.32(14)
O2 C10 C14 113.36(18)
C1 C10 C14 122.26(19)
O2 C10 C9 114.33(18)
C1 C10 C9 117.21(19)
C14 C10 C9 116.51(19)
C7 C11 C12 117.21(19)
C7 C11 C13 118.6(2)
C12 C11 C13 112.70(19)
C7 C11 C6 60.71(14)
C12 C11 C6 115.2(2)
C13 C11 C6 123.13(17)
C2' C1' C8' 110.63(17)
C2' C1' C4 111.03(16)
C8' C1' C4 112.80(17)
C3' C2' C7' 117.20(18)
C3' C2' C1' 122.56(17)
C7' C2' C1' 120.17(17)
O1 C3' C2' 121.50(18)
O1 C3' C4' 115.59(17)
C2' C3' C4' 122.91(18)
C5' C4' C3' 117.66(18)
C5' C4' C14' 120.66(19)
C3' C4' C14' 121.67(18)
O5 C5' C6' 118.64(18)
O5 C5' C4' 120.15(19)
C6' C5' C4' 121.20(19)
C5' C6' C7' 118.15(18)
C5' C6' C15' 122.0(2)
C7' C6' C15' 119.8(2)
O3 C7' C2' 117.83(18)
O3 C7' C6' 119.98(18)
C2' C7' C6' 122.19(18)
C9' C8' C13' 117.7(2)
C9' C8' C1' 122.6(2)
C13' C8' C1' 119.8(2)
C8' C9' C10' 121.4(2)
C11' C10' C9' 119.8(3)
C12' C11' C10' 119.4(3)
C11' C12' C13' 120.6(3)
C12' C13' C8' 121.1(3)
O6 C14' C4' 123.6(2)
O4 C15' C6' 124.2(2)
C3B O1A C5A 117.78(15)
C1A O2A C10A 61.13(15)
O2A C1A C10A 59.78(16)
O2A C1A C2A 116.94(19)
C10A C1A C2A 126.3(2)
C1A C2A C3A 113.98(19)
C2A C3A C4A 120.63(19)
C15A C4A C5A 109.01(17)
C15A C4A C3A 105.99(18)
C5A C4A C3A 114.12(18)
C15A C4A C1B 110.91(17)
C5A C4A C1B 106.22(16)
C3A C4A C1B 110.64(16)
O1A C5A C6A 107.11(16)
O1A C5A C4A 108.17(16)
C6A C5A C4A 114.74(18)
C5A C6A C11A 127.18(19)
C5A C6A C7A 123.7(2)
C11A C6A C7A 58.75(15)
C11A C7A C8A 121.7(2)
C11A C7A C6A 60.41(15)
C8A C7A C6A 123.9(2)
C7A C8A C9A 113.6(2)
C10A C9A C8A 113.2(2)
O2A C10A C1A 59.08(15)
O2A C10A C14A 113.7(2)
C1A C10A C14A 122.4(2)
O2A C10A C9A 115.6(2)
C1A C10A C9A 118.4(2)
C14A C10A C9A 114.9(2)
C7A C11A C13A 119.3(2)
C7A C11A C12A 117.5(2)
C13A C11A C12A 113.0(2)
C7A C11A C6A 60.84(15)
C13A C11A C6A 122.87(19)
C12A C11A C6A 114.08(19)
C8B C1B C2B 112.95(17)
C8B C1B C4A 113.04(16)
C2B C1B C4A 109.35(16)
C3B C2B C7B 116.25(18)
C3B C2B C1B 120.99(18)
C7B C2B C1B 122.69(18)
O1A C3B C2B 122.64(18)
O1A C3B C4B 114.04(17)
C2B C3B C4B 123.29(19)
C5B C4B C3B 118.38(18)
C5B C4B C14B 119.57(19)
C3B C4B C14B 122.1(2)
O5A C5B C6B 118.03(19)
O5A C5B C4B 121.29(19)
C6B C5B C4B 120.67(19)
C5B C6B C7B 117.94(19)
C5B C6B C15B 121.11(19)
C7B C6B C15B 120.92(18)
O3A C7B C2B 118.71(18)
O3A C7B C6B 118.31(19)
C2B C7B C6B 122.97(18)
C13B C8B C9B 117.82(19)
C13B C8B C1B 119.84(19)
C9B C8B C1B 122.32(17)
C10B C9B C8B 120.78(19)
C11B C10B C9B 120.3(2)
C12B C11B C10B 119.64(19)
C11B C12B C13B 120.06(19)
C12B C13B C8B 121.4(2)
O6A C14B C4B 124.0(2)
O4A C15B C6B 123.6(2)

loop_
_geom_bond_atom_site_label_1
_geom_bond_atom_site_label_2
_geom_bond_distance
O1 C3' 1.356(2)
O1 C5 1.471(2)
O2 C1 1.448(3)
O2 C10 1.453(3)
O3 C7' 1.337(2)
O4 C15' 1.235(3)
O5 C5' 1.344(3)
O6 C14' 1.237(3)
C1 C10 1.474(3)
C1 C2 1.499(3)
C2 C3 1.528(3)
C3 C4 1.554(3)
C4 C15 1.534(3)
C4 C5 1.540(3)
C4 C1' 1.575(3)
C5 C6 1.517(3)
C6 C11 1.522(3)
C6 C7 1.528(3)
C7 C11 1.502(3)
C7 C8 1.514(3)
C8 C9 1.536(3)
C9 C10 1.510(3)
C10 C14 1.502(3)
C11 C12 1.517(3)
C11 C13 1.521(3)
C1' C2' 1.521(3)
C1' C8' 1.525(3)
C2' C3' 1.372(3)
C2' C7' 1.407(3)
C3' C4' 1.425(3)
C4' C5' 1.408(3)
C4' C14' 1.429(3)
C5' C6' 1.398(3)
C6' C7' 1.420(3)
C6' C15' 1.444(3)
C8' C9' 1.386(3)
C8' C13' 1.393(3)
C9' C10' 1.390(3)
C10' C11' 1.385(4)
C11' C12' 1.374(5)
C12' C13' 1.382(4)
O1A C3B 1.354(3)
O1A C5A 1.461(2)
O2A C1A 1.441(3)
O2A C10A 1.451(3)
O3A C7B 1.334(2)
O4A C15B 1.240(3)
O5A C5B 1.341(3)
O6A C14B 1.233(3)
C1A C10A 1.471(4)
C1A C2A 1.510(3)
C2A C3A 1.531(3)
C3A C4A 1.550(3)
C4A C15A 1.542(3)
C4A C5A 1.546(3)
C4A C1B 1.568(3)
C5A C6A 1.515(3)
C6A C11A 1.527(3)
C6A C7A 1.534(3)
C7A C11A 1.502(4)
C7A C8A 1.512(3)
C8A C9A 1.527(4)
C9A C10A 1.514(4)
C10A C14A 1.504(4)
C11A C13A 1.514(3)
C11A C12A 1.523(3)
C1B C8B 1.528(3)
C1B C2B 1.532(3)
C2B C3B 1.388(3)
C2B C7B 1.402(3)
C3B C4B 1.417(3)
C4B C5B 1.406(3)
C4B C14B 1.437(3)
C5B C6B 1.404(3)
C6B C7B 1.425(3)
C6B C15B 1.433(3)
C8B C13B 1.391(3)
C8B C9B 1.399(3)
C9B C10B 1.388(3)
C10B C11B 1.385(3)
C11B C12B 1.379(3)
C12B C13B 1.387(3)

loop_
_geom_torsion_atom_site_label_1
_geom_torsion_atom_site_label_2
_geom_torsion_atom_site_label_3
_geom_torsion_atom_site_label_4
_geom_torsion
C10 O2 C1 C2 118.8(2)
O2 C1 C2 C3 178.14(18)
C10 C1 C2 C3 -110.1(3)
C1 C2 C3 C4 77.0(3)
C2 C3 C4 C15 179.36(18)
C2 C3 C4 C5 -60.0(2)
C2 C3 C4 C1' 58.5(2)
C3' O1 C5 C6 173.91(17)
C3' O1 C5 C4 -61.3(2)
C15 C4 C5 O1 -53.7(2)
C3 C4 C5 O1 -173.14(16)
C1' C4 C5 O1 66.79(19)
C15 C4 C5 C6 66.9(2)
C3 C4 C5 C6 -52.5(2)
C1' C4 C5 C6 -172.56(17)
O1 C5 C6 C11 -33.2(3)
C4 C5 C6 C11 -153.6(2)
O1 C5 C6 C7 -106.9(2)
C4 C5 C6 C7 132.6(2)
C5 C6 C7 C11 117.9(2)
C5 C6 C7 C8 8.6(3)
C11 C6 C7 C8 -109.3(2)
C11 C7 C8 C9 -171.91(18)
C6 C7 C8 C9 -99.2(2)
C7 C8 C9 C10 70.2(2)
C1 O2 C10 C14 -114.8(2)
C1 O2 C10 C9 108.4(2)
C2 C1 C10 O2 -104.1(2)
O2 C1 C10 C14 99.8(2)
C2 C1 C10 C14 -4.2(3)
O2 C1 C10 C9 -103.5(2)
C2 C1 C10 C9 152.4(2)
C8 C9 C10 O2 -143.5(2)
C8 C9 C10 C1 -76.9(3)
C8 C9 C10 C14 81.1(3)
C8 C7 C11 C12 -141.3(2)
C6 C7 C11 C12 105.2(2)
C8 C7 C11 C13 -0.5(3)
C6 C7 C11 C13 -114.1(2)
C8 C7 C11 C6 113.6(2)
C5 C6 C11 C7 -108.9(3)
C5 C6 C11 C12 142.8(2)
C7 C6 C11 C12 -108.4(2)
C5 C6 C11 C13 -2.0(4)
C7 C6 C11 C13 106.8(3)
C15 C4 C1' C2' 84.5(2)
C5 C4 C1' C2' -34.6(2)
C3 C4 C1' C2' -157.30(18)
C15 C4 C1' C8' -40.3(2)
C5 C4 C1' C8' -159.40(18)
C3 C4 C1' C8' 77.9(2)
C8' C1' C2' C3' 122.4(2)
C4 C1' C2' C3' -3.7(3)
C8' C1' C2' C7' -54.3(3)
C4 C1' C2' C7' 179.64(18)
C5 O1 C3' C2' 20.4(3)
C5 O1 C3' C4' -159.54(18)
C7' C2' C3' O1 -170.08(18)
C1' C2' C3' O1 13.1(3)
C7' C2' C3' C4' 9.9(3)
C1' C2' C3' C4' -166.9(2)
O1 C3' C4' C5' 173.53(18)
C2' C3' C4' C5' -6.4(3)
O1 C3' C4' C14' -7.6(3)
C2' C3' C4' C14' 172.4(2)
C3' C4' C5' O5 179.66(19)
C14' C4' C5' O5 0.8(3)
C3' C4' C5' C6' -1.0(3)
C14' C4' C5' C6' -179.9(2)
O5 C5' C6' C7' -176.38(19)
C4' C5' C6' C7' 4.3(3)
O5 C5' C6' C15' 1.4(3)
C4' C5' C6' C15' -177.9(2)
C3' C2' C7' O3 174.09(18)
C1' C2' C7' O3 -9.0(3)
C3' C2' C7' C6' -6.3(3)
C1' C2' C7' C6' 170.61(19)
C5' C6' C7' O3 179.01(19)
C15' C6' C7' O3 1.2(3)
C5' C6' C7' C2' -0.6(3)
C15' C6' C7' C2' -178.4(2)
C2' C1' C8' C9' -34.4(3)
C4 C1' C8' C9' 90.6(2)
C2' C1' C8' C13' 144.8(2)
C4 C1' C8' C13' -90.2(2)
C13' C8' C9' C10' -1.2(3)
C1' C8' C9' C10' 178.0(2)
C8' C9' C10' C11' -0.1(4)
C9' C10' C11' C12' 1.1(4)
C10' C11' C12' C13' -0.9(4)
C11' C12' C13' C8' -0.3(4)
C9' C8' C13' C12' 1.4(3)
C1' C8' C13' C12' -177.9(2)
C5' C4' C14' O6 0.3(4)
C3' C4' C14' O6 -178.5(2)
C5' C6' C15' O4 -178.9(2)
C7' C6' C15' O4 -1.2(3)
C10A O2A C1A C2A 118.2(2)
O2A C1A C2A C3A 175.42(19)
C10A C1A C2A C3A -113.7(3)
C1A C2A C3A C4A 78.3(3)
C2A C3A C4A C15A -178.88(19)
C2A C3A C4A C5A -58.9(3)
C2A C3A C4A C1B 60.8(2)
C3B O1A C5A C6A -172.09(17)
C3B O1A C5A C4A -47.9(2)
C15A C4A C5A O1A -52.8(2)
C3A C4A C5A O1A -171.02(17)
C1B C4A C5A O1A 66.8(2)
C15A C4A C5A C6A 66.7(2)
C3A C4A C5A C6A -51.5(2)
C1B C4A C5A C6A -173.72(18)
O1A C5A C6A C11A -32.8(3)
C4A C5A C6A C11A -152.9(2)
O1A C5A C6A C7A -106.7(2)
C4A C5A C6A C7A 133.2(2)
C5A C6A C7A C11A 116.4(2)
C5A C6A C7A C8A 6.1(3)
C11A C6A C7A C8A -110.3(2)
C11A C7A C8A C9A -172.4(2)
C6A C7A C8A C9A -98.9(3)
C7A C8A C9A C10A 70.2(3)
C1A O2A C10A C14A -114.8(2)
C1A O2A C10A C9A 109.1(2)
C2A C1A C10A O2A -102.9(3)
O2A C1A C10A C14A 100.0(3)
C2A C1A C10A C14A -2.8(4)
O2A C1A C10A C9A -104.4(2)
C2A C1A C10A C9A 152.7(2)
C8A C9A C10A O2A -143.2(2)
C8A C9A C10A C1A -76.1(3)
C8A C9A C10A C14A 81.2(3)
C8A C7A C11A C13A 0.2(3)
C6A C7A C11A C13A -113.5(2)
C8A C7A C11A C12A -142.6(2)
C6A C7A C11A C12A 103.7(2)
C8A C7A C11A C6A 113.7(2)
C5A C6A C11A C7A -110.8(3)
C5A C6A C11A C13A -2.9(4)
C7A C6A C11A C13A 107.9(3)
C5A C6A C11A C12A 140.0(2)
C7A C6A C11A C12A -109.2(2)
C15A C4A C1B C8B -58.3(2)
C5A C4A C1B C8B -176.65(16)
C3A C4A C1B C8B 59.0(2)
C15A C4A C1B C2B 68.4(2)
C5A C4A C1B C2B -49.9(2)
C3A C4A C1B C2B -174.26(17)
C8B C1B C2B C3B 142.26(19)
C4A C1B C2B C3B 15.5(3)
C8B C1B C2B C7B -34.6(3)
C4A C1B C2B C7B -161.40(19)
C5A O1A C3B C2B 10.5(3)
C5A O1A C3B C4B -171.45(18)
C7B C2B C3B O1A -176.42(18)
C1B C2B C3B O1A 6.5(3)
C7B C2B C3B C4B 5.7(3)
C1B C2B C3B C4B -171.36(19)
O1A C3B C4B C5B -177.93(18)
C2B C3B C4B C5B 0.1(3)
O1A C3B C4B C14B 1.7(3)
C2B C3B C4B C14B 179.8(2)
C3B C4B C5B O5A 177.08(19)
C14B C4B C5B O5A -2.6(3)
C3B C4B C5B C6B -3.7(3)
C14B C4B C5B C6B 176.7(2)
O5A C5B C6B C7B -179.56(18)
C4B C5B C6B C7B 1.2(3)
O5A C5B C6B C15B -1.7(3)
C4B C5B C6B C15B 179.0(2)
C3B C2B C7B O3A 172.98(18)
C1B C2B C7B O3A -10.0(3)
C3B C2B C7B C6B -8.4(3)
C1B C2B C7B C6B 168.62(19)
C5B C6B C7B O3A -176.23(18)
C15B C6B C7B O3A 5.9(3)
C5B C6B C7B C2B 5.1(3)
C15B C6B C7B C2B -172.7(2)
C2B C1B C8B C13B 136.8(2)
C4A C1B C8B C13B -98.4(2)
C2B C1B C8B C9B -41.7(3)
C4A C1B C8B C9B 83.2(2)
C13B C8B C9B C10B -1.2(3)
C1B C8B C9B C10B 177.2(2)
C8B C9B C10B C11B 1.1(3)
C9B C10B C11B C12B -0.4(3)
C10B C11B C12B C13B -0.1(3)
C11B C12B C13B C8B -0.1(3)
C9B C8B C13B C12B 0.7(3)
C1B C8B C13B C12B -177.8(2)
C5B C4B C14B O6A 3.9(4)
C3B C4B C14B O6A -175.7(2)
C5B C6B C15B O4A -178.7(2)
C7B C6B C15B O4A -0.9(3)

loop_
_cod_related_entry_id
_cod_related_entry_database
_cod_related_entry_code
1 ChemSpider 30652040
